data_4337076
loop_
_publ_author_name
'Gao, Junkuo'
'Ye, Kaiqi'
'Yang, Ling'
'Xiong, Wei-Wei'
'Ye, Ling'
'Wang, Yue'
'Zhang, Qichun'

_publ_section_title
;
 Growing Crystalline Zinc-1,3,5-benzenetricarboxylate Metal-Organic
 Frameworks in Different Surfactants.
;
_journal_issue 2
_journal_name_full 'Inorganic chemistry'
_journal_page_first 691
_journal_page_last 693
_journal_paper_doi 10.1021/ic402692p
_journal_volume 53
_journal_year 2014
_chemical_formula_sum 'C78 H76 N4 O36 Zn5'
_chemical_formula_weight 1972.28
_chemical_name_systematic
; 
 ? 
;
_space_group_IT_number 14
_symmetry_cell_setting monoclinic
_symmetry_space_group_name_Hall '-P 2ybc'
_symmetry_space_group_name_H-M 'P 1 21/c 1'
_atom_sites_solution_hydrogens geom
_atom_sites_solution_primary direct
_atom_sites_solution_secondary difmap
_audit_creation_method SHELXL-97
_cell_angle_alpha 90.00
_cell_angle_beta 94.69(3)
_cell_angle_gamma 90.00
_cell_formula_units_Z 2
_cell_length_a 13.871(3)
_cell_length_b 19.994(4)
_cell_length_c 15.102(3)
_cell_measurement_temperature 293(2)
_cell_volume 4174.3(15)
_computing_cell_refinement 'Bruker SAINT'
_computing_data_collection 'Bruker APEX2'
_computing_data_reduction 'Bruker SAINT'
_computing_molecular_graphics 'Bruker SHELXTL'
_computing_publication_material 'Bruker SHELXTL'
_computing_structure_refinement 'SHELXL-97 (Sheldrick, 2008)'
_computing_structure_solution 'SHELXS-97 (Sheldrick, 2008)'
_diffrn_ambient_temperature 293(2)
_diffrn_measured_fraction_theta_full 0.985
_diffrn_measured_fraction_theta_max 0.985
_diffrn_measurement_device_type 'Bruker APEX-II CCD'
_diffrn_measurement_method '\f and \w scans'
_diffrn_radiation_monochromator graphite
_diffrn_radiation_source 'fine-focus sealed tube'
_diffrn_radiation_type MoK\a
_diffrn_radiation_wavelength 0.71073
_diffrn_reflns_av_R_equivalents 0.0724
_diffrn_reflns_av_sigmaI/netI 0.0628
_diffrn_reflns_limit_h_max 17
_diffrn_reflns_limit_h_min -18
_diffrn_reflns_limit_k_max 24
_diffrn_reflns_limit_k_min -25
_diffrn_reflns_limit_l_max 15
_diffrn_reflns_limit_l_min -19
_diffrn_reflns_number 38088
_diffrn_reflns_theta_full 27.48
_diffrn_reflns_theta_max 27.48
_diffrn_reflns_theta_min 3.12
_exptl_absorpt_coefficient_mu 1.509
_exptl_crystal_colour colorless
_exptl_crystal_density_diffrn 1.569
_exptl_crystal_density_method 'not measured'
_exptl_crystal_description block
_exptl_crystal_F_000 2020
_exptl_crystal_size_max 0.12
_exptl_crystal_size_mid 0.11
_exptl_crystal_size_min 0.08
_refine_diff_density_max 0.960
_refine_diff_density_min -0.540
_refine_diff_density_rms 0.120
_refine_ls_extinction_method none
_refine_ls_goodness_of_fit_ref 1.033
_refine_ls_hydrogen_treatment mixed
_refine_ls_matrix_type full
_refine_ls_number_parameters 588
_refine_ls_number_reflns 9418
_refine_ls_number_restraints 0
_refine_ls_restrained_S_all 1.033
_refine_ls_R_factor_all 0.0714
_refine_ls_R_factor_gt 0.0470
_refine_ls_shift/su_max 0.000
_refine_ls_shift/su_mean 0.000
_refine_ls_structure_factor_coef Fsqd
_refine_ls_weighting_details 'calc w=1/[\s^2^(Fo^2^)+(0.0628P)^2^+5.4209P] where P=(Fo^2^+2Fc^2^)/3'
_refine_ls_weighting_scheme calc
_refine_ls_wR_factor_gt 0.1098
_refine_ls_wR_factor_ref 0.1288
_reflns_number_gt 7083
_reflns_number_total 9418
_reflns_threshold_expression >2sigma(I)
_cod_data_source_file ic402692p_si_003.cif
_cod_data_source_block z
_cod_depositor_comments
;
The following automatic conversions were performed:

'_symmetry_cell_setting' value 'Monoclinic' changed to 'monoclinic'
according to
/usr/data/users/saulius/automatic-downloads/current/ACS/lib/dictionaries/cif_core.dic
dictionary named 'cif_core.dic' version 2.4.2 from 2011-04-26.

Automatic conversion script
Id: cif_fix_values 2281 2013-09-26 08:29:07Z andrius 
;
_cod_original_cell_volume 4174.2(14)
_cod_original_sg_symbol_H-M P2(1)/c
_cod_database_code 4337076

loop_
_symmetry_equiv_pos_as_xyz
'x, y, z'
'-x, y+1/2, -z+1/2'
'-x, -y, -z'
'x, -y-1/2, z-1/2'

loop_
_atom_site_label
_atom_site_type_symbol
_atom_site_fract_x
_atom_site_fract_y
_atom_site_fract_z
_atom_site_U_iso_or_equiv
_atom_site_adp_type
_atom_site_occupancy
_atom_site_symmetry_multiplicity
_atom_site_calc_flag
_atom_site_refinement_flags
Zn1 Zn 0.0000 0.0000 0.0000 0.01200(13) Uani 1 2 d S
Zn2 Zn -0.06754(3) 0.159901(19) -0.05534(3) 0.01305(10) Uani 1 1 d .
Zn3 Zn 0.44623(3) 0.437357(19) 0.07008(3) 0.01300(11) Uani 1 1 d .
O8 O 0.41624(18) 0.44121(12) -0.06139(17) 0.0159(5) Uani 1 1 d .
O4 O -0.1097(2) 0.15565(12) 0.06374(18) 0.0222(6) Uani 1 1 d .
O1 O 0.10706(18) 0.06699(11) 0.03493(18) 0.0174(5) Uani 1 1 d .
O5 O -0.07863(18) 0.24752(12) -0.11750(18) 0.0193(6) Uani 1 1 d .
O9 O 0.58223(19) 0.45290(12) 0.11041(18) 0.0195(6) Uani 1 1 d .
O6 O 0.07477(19) 0.16754(12) -0.02770(19) 0.0212(6) Uani 1 1 d .
O10 O 0.43214(19) 0.34163(12) 0.09345(18) 0.0198(6) Uani 1 1 d .
O11 O 0.3612(2) 0.51038(13) 0.09846(18) 0.0212(6) Uani 1 1 d .
O18 O -0.2229(2) 0.25510(13) -0.06342(18) 0.0223(6) Uani 1 1 d .
O12 O 0.4504(2) 0.03083(14) 0.1729(2) 0.0306(7) Uani 1 1 d .
O13 O 0.27390(19) 0.36094(12) 0.07398(19) 0.0220(6) Uani 1 1 d .
O15 O 0.3923(2) 0.47662(12) 0.23868(19) 0.0228(6) Uani 1 1 d .
O2 O -0.1004(2) 0.04398(13) 0.07810(19) 0.0241(6) Uani 1 1 d .
C14 C 0.2229(3) 0.15316(17) 0.0577(2) 0.0154(7) Uani 1 1 d .
O16 O 0.0689(2) 0.31414(15) -0.2682(2) 0.0324(7) Uani 1 1 d .
C16 C 0.2350(3) 0.55832(17) 0.2867(2) 0.0162(7) Uani 1 1 d .
C17 C 0.3444(3) 0.32278(17) 0.0856(2) 0.0157(7) Uani 1 1 d .
C18 C -0.1624(3) 0.27537(17) -0.1130(2) 0.0167(7) Uani 1 1 d .
O3 O -0.0502(2) 0.06076(13) -0.11481(18) 0.0223(6) Uani 1 1 d .
C20 C -0.1226(3) 0.10133(17) 0.1034(2) 0.0154(7) Uani 1 1 d .
O17 O 0.0760(3) 0.32669(17) -0.1204(2) 0.0393(8) Uani 1 1 d .
C22 C 0.0949(3) 0.34526(19) -0.2017(3) 0.0237(8) Uani 1 1 d .
O7 O -0.1827(2) 0.11827(14) -0.1466(2) 0.0319(7) Uani 1 1 d .
C24 C 0.2857(3) 0.47886(17) -0.1596(2) 0.0145(7) Uani 1 1 d .
C25 C 0.2336(3) 0.42028(18) -0.1489(3) 0.0169(7) Uani 1 1 d .
C26 C 0.3497(3) 0.51337(16) 0.1812(2) 0.0155(7) Uani 1 1 d .
C27 C 0.1490(3) 0.40935(18) -0.2040(3) 0.0194(8) Uani 1 1 d .
C28 C -0.1462(3) 0.33870(17) -0.2545(2) 0.0161(7) Uani 1 1 d .
C29 C 0.3803(3) 0.49014(17) -0.1055(2) 0.0137(7) Uani 1 1 d .
C30 C 0.2520(3) 0.52671(17) -0.2226(2) 0.0151(7) Uani 1 1 d .
C31 C 0.3805(3) 0.13727(18) 0.1348(3) 0.0185(8) Uani 1 1 d .
C32 C 0.2406(3) 0.22139(17) 0.0545(3) 0.0154(7) Uani 1 1 d .
C33 C 0.3269(3) 0.24812(17) 0.0908(2) 0.0154(7) Uani 1 1 d .
C34 C 0.1673(3) 0.51572(17) -0.2748(2) 0.0154(7) Uani 1 1 d .
C35 C 0.1269(2) 0.12658(17) 0.0185(2) 0.0142(7) Uani 1 1 d .
C36 C 0.4604(3) 0.09646(18) 0.1819(3) 0.0247(9) Uani 1 1 d .
O14 O 0.5282(3) 0.12237(16) 0.2229(3) 0.0586(13) Uani 1 1 d .
C38 C 0.1155(3) 0.45664(18) -0.2672(3) 0.0183(7) Uani 1 1 d .
C39 C 0.2939(3) 0.11041(18) 0.0986(3) 0.0174(7) Uani 1 1 d .
C40 C 0.2769(3) 0.56467(16) 0.2064(2) 0.0160(7) Uani 1 1 d .
C41 C 0.2517(3) 0.61741(17) 0.1486(3) 0.0167(7) Uani 1 1 d .
C43 C -0.1861(3) 0.33394(17) -0.1729(2) 0.0157(7) Uani 1 1 d .
C44 C 0.1689(3) 0.60692(16) 0.3106(2) 0.0146(7) Uani 1 1 d .
C45 C 0.3971(3) 0.20610(17) 0.1310(3) 0.0171(7) Uani 1 1 d .
C49 C -0.1326(3) 0.06755(18) -0.1577(2) 0.0200(8) Uani 1 1 d .
N2 N 0.1014(3) 0.13199(18) 0.6547(3) 0.0308(8) Uani 1 1 d .
C51 C 0.0250(3) 0.1724(2) 0.6020(3) 0.0348(11) Uani 1 1 d .
H51A H 0.0259 0.1607 0.5397 0.042 Uiso 1 1 calc R
H51B H 0.0417 0.2194 0.6079 0.042 Uiso 1 1 calc R
C61 C 0.0849(4) 0.0559(3) 0.6442(5) 0.062(2) Uani 1 1 d .
H61A H 0.1261 0.0326 0.6891 0.075 Uiso 1 1 calc R
H61B H 0.0182 0.0457 0.6541 0.075 Uiso 1 1 calc R
C64 C 0.1059(5) 0.0308(3) 0.5539(6) 0.073(2) Uani 1 1 d .
H64A H 0.0947 -0.0165 0.5507 0.109 Uiso 1 1 calc R
H64B H 0.1721 0.0400 0.5442 0.109 Uiso 1 1 calc R
H64C H 0.0642 0.0530 0.5092 0.109 Uiso 1 1 calc R
N1 N 0.5940(3) 0.2036(2) 0.8893(3) 0.0423(10) Uani 1 1 d .
C78 C 0.6341(6) 0.1070(6) 0.9887(7) 0.126(4) Uani 1 1 d .
H78A H 0.6099 0.0808 1.0353 0.190 Uiso 1 1 calc R
H78B H 0.6946 0.1270 1.0096 0.190 Uiso 1 1 calc R
H78C H 0.6434 0.0787 0.9387 0.190 Uiso 1 1 calc R
C58 C 0.2137(5) 0.1506(4) 0.7894(4) 0.070(2) Uani 1 1 d .
H58A H 0.2164 0.1640 0.8506 0.105 Uiso 1 1 calc R
H58B H 0.2522 0.1806 0.7573 0.105 Uiso 1 1 calc R
H58C H 0.2384 0.1059 0.7855 0.105 Uiso 1 1 calc R
C73 C 0.6375(4) 0.2060(3) 0.7321(4) 0.0432(12) Uani 1 1 d .
H73A H 0.6264 0.1838 0.6758 0.065 Uiso 1 1 calc R
H73B H 0.7052 0.2045 0.7512 0.065 Uiso 1 1 calc R
H73C H 0.6170 0.2518 0.7261 0.065 Uiso 1 1 calc R
C1 C 0.5810(4) 0.1716(2) 0.7996(4) 0.0439(13) Uani 1 1 d .
H1A H 0.5129 0.1721 0.7790 0.053 Uiso 1 1 calc R
H1B H 0.6014 0.1252 0.8045 0.053 Uiso 1 1 calc R
C2 C 0.4347(4) 0.2675(3) 0.8768(4) 0.0479(13) Uani 1 1 d .
H2A H 0.4089 0.3119 0.8797 0.072 Uiso 1 1 calc R
H2B H 0.4088 0.2401 0.9214 0.072 Uiso 1 1 calc R
H2C H 0.4172 0.2488 0.8192 0.072 Uiso 1 1 calc R
C6 C -0.0768(4) 0.1628(3) 0.6293(4) 0.0519(15) Uani 1 1 d .
H6A H -0.1208 0.1899 0.5924 0.078 Uiso 1 1 calc R
H6B H -0.0793 0.1759 0.6903 0.078 Uiso 1 1 calc R
H6C H -0.0949 0.1166 0.6226 0.078 Uiso 1 1 calc R
C3 C 0.5432(4) 0.2700(3) 0.8927(4) 0.0484(14) Uani 1 1 d .
H3A H 0.5597 0.2899 0.9506 0.058 Uiso 1 1 calc R
H3B H 0.5679 0.2993 0.8486 0.058 Uiso 1 1 calc R
C5 C 0.1118(5) 0.1527(3) 0.7506(4) 0.0558(16) Uani 1 1 d .
H5A H 0.0871 0.1978 0.7557 0.067 Uiso 1 1 calc R
H5B H 0.0730 0.1233 0.7843 0.067 Uiso 1 1 calc R
C4 C 0.5658(5) 0.1584(4) 0.9623(6) 0.076(2) Uani 1 1 d .
H4A H 0.5557 0.1857 1.0139 0.091 Uiso 1 1 calc R
H4B H 0.5045 0.1375 0.9432 0.091 Uiso 1 1 calc R
H30 H 0.289(3) 0.570(2) -0.225(3) 0.020(11) Uiso 1 1 d .
H25 H 0.258(3) 0.386(2) -0.107(3) 0.018(10) Uiso 1 1 d .
H45 H 0.454(3) 0.2284(19) 0.157(3) 0.017(10) Uiso 1 1 d .
H38 H 0.061(4) 0.447(2) -0.306(3) 0.031(13) Uiso 1 1 d .
H39 H 0.282(4) 0.066(2) 0.097(3) 0.033(13) Uiso 1 1 d .
H32 H 0.190(4) 0.251(2) 0.027(3) 0.038(14) Uiso 1 1 d .
H12 H 0.502(4) 0.011(3) 0.200(4) 0.045(15) Uiso 1 1 d .
H17 H 0.031(6) 0.292(4) -0.112(6) 0.11(3) Uiso 1 1 d .

loop_
_atom_site_aniso_label
_atom_site_aniso_U_11
_atom_site_aniso_U_22
_atom_site_aniso_U_33
_atom_site_aniso_U_23
_atom_site_aniso_U_13
_atom_site_aniso_U_12
Zn1 0.0106(3) 0.0109(3) 0.0141(3) -0.0010(2) -0.0015(2) -0.00173(19)
Zn2 0.0132(2) 0.01195(19) 0.0135(2) 0.00070(15) -0.00152(15) -0.00141(14)
Zn3 0.0117(2) 0.01137(19) 0.0154(2) 0.00062(15) -0.00201(15) -0.00075(14)
O8 0.0140(13) 0.0182(12) 0.0145(13) 0.0004(10) -0.0045(10) 0.0014(9)
O4 0.0323(17) 0.0182(13) 0.0161(14) 0.0022(10) 0.0031(12) -0.0004(11)
O1 0.0153(13) 0.0130(12) 0.0230(14) 0.0002(10) -0.0050(10) -0.0039(9)
O5 0.0138(13) 0.0169(12) 0.0271(15) 0.0075(10) 0.0013(11) 0.0000(9)
O9 0.0137(13) 0.0176(12) 0.0260(15) 0.0009(10) -0.0047(11) -0.0053(9)
O6 0.0127(13) 0.0155(12) 0.0339(17) 0.0032(11) -0.0068(11) -0.0016(9)
O10 0.0167(14) 0.0166(12) 0.0251(15) 0.0049(10) -0.0042(11) -0.0054(10)
O11 0.0237(15) 0.0206(13) 0.0201(15) -0.0008(10) 0.0071(11) 0.0045(10)
O18 0.0231(15) 0.0232(13) 0.0210(15) 0.0057(11) 0.0047(12) 0.0014(11)
O12 0.0245(17) 0.0179(14) 0.047(2) 0.0069(13) -0.0144(14) -0.0016(11)
O13 0.0172(14) 0.0148(12) 0.0337(17) 0.0024(11) -0.0004(12) -0.0003(10)
O15 0.0214(15) 0.0147(12) 0.0315(16) 0.0001(11) -0.0026(12) 0.0015(10)
O2 0.0246(16) 0.0214(14) 0.0284(16) -0.0060(11) 0.0139(12) -0.0023(11)
C14 0.0119(17) 0.0147(16) 0.0195(19) 0.0001(13) 0.0014(14) -0.0025(12)
O16 0.0319(18) 0.0331(16) 0.0325(18) -0.0050(13) 0.0045(14) -0.0114(13)
C16 0.0139(18) 0.0156(17) 0.0180(19) -0.0003(13) -0.0042(14) 0.0011(13)
C17 0.0159(18) 0.0145(16) 0.0167(19) 0.0025(13) 0.0009(14) -0.0024(13)
C18 0.0157(18) 0.0171(17) 0.0165(19) 0.0008(14) -0.0036(14) -0.0001(13)
O3 0.0225(15) 0.0245(14) 0.0186(14) 0.0018(11) -0.0069(11) -0.0091(11)
C20 0.0120(17) 0.0191(17) 0.0144(18) -0.0034(14) -0.0027(13) -0.0013(13)
O17 0.043(2) 0.0425(19) 0.0310(19) 0.0068(14) -0.0036(15) -0.0258(16)
C22 0.022(2) 0.0206(19) 0.028(2) 0.0000(16) -0.0010(17) -0.0064(15)
O7 0.044(2) 0.0214(14) 0.0282(17) -0.0096(12) -0.0117(14) 0.0053(12)
C24 0.0132(18) 0.0169(16) 0.0130(18) -0.0007(13) -0.0004(13) 0.0002(13)
C25 0.0156(18) 0.0179(17) 0.0166(19) 0.0034(14) -0.0021(14) -0.0003(13)
C26 0.0137(18) 0.0117(16) 0.021(2) -0.0035(13) 0.0031(14) -0.0031(12)
C27 0.0149(19) 0.0204(18) 0.023(2) 0.0016(15) -0.0016(15) -0.0030(14)
C28 0.0150(18) 0.0180(17) 0.0148(19) 0.0011(14) -0.0018(14) -0.0003(13)
C29 0.0129(17) 0.0183(17) 0.0099(17) -0.0008(13) 0.0019(13) 0.0014(12)
C30 0.0149(18) 0.0157(17) 0.0144(18) 0.0012(13) -0.0004(14) -0.0015(13)
C31 0.0130(18) 0.0182(17) 0.023(2) 0.0011(14) -0.0036(15) -0.0014(13)
C32 0.0108(17) 0.0152(17) 0.0199(19) 0.0015(14) -0.0008(14) -0.0016(13)
C33 0.0125(17) 0.0140(16) 0.0195(19) 0.0007(13) -0.0007(14) -0.0012(12)
C34 0.0152(18) 0.0185(17) 0.0122(18) -0.0002(13) -0.0013(13) 0.0011(13)
C35 0.0085(16) 0.0174(17) 0.0167(18) 0.0000(13) 0.0012(13) -0.0040(12)
C36 0.017(2) 0.0165(18) 0.038(3) 0.0029(16) -0.0084(17) 0.0005(14)
O14 0.038(2) 0.0232(16) 0.106(4) -0.0004(18) -0.045(2) 0.0008(14)
C38 0.0158(19) 0.0211(18) 0.0170(19) -0.0025(14) -0.0057(15) -0.0004(14)
C39 0.0157(19) 0.0150(17) 0.021(2) 0.0018(14) 0.0001(14) -0.0047(13)
C40 0.0166(18) 0.0112(16) 0.0195(19) -0.0029(13) -0.0027(14) -0.0013(13)
C41 0.0146(18) 0.0152(17) 0.020(2) 0.0015(14) -0.0001(14) -0.0009(13)
C43 0.0171(18) 0.0182(17) 0.0118(18) -0.0011(13) 0.0004(14) 0.0008(13)
C44 0.0162(18) 0.0137(16) 0.0136(18) -0.0003(13) -0.0002(14) -0.0011(12)
C45 0.0120(18) 0.0161(17) 0.023(2) 0.0012(14) -0.0025(14) -0.0043(13)
C49 0.025(2) 0.0209(18) 0.0129(19) 0.0045(14) -0.0041(15) -0.0068(15)
N2 0.029(2) 0.0328(19) 0.032(2) 0.0105(16) 0.0098(16) 0.0064(15)
C51 0.037(3) 0.034(2) 0.035(3) 0.0131(19) 0.009(2) 0.0107(19)
C61 0.027(3) 0.038(3) 0.123(6) 0.036(3) 0.014(3) 0.010(2)
C64 0.054(4) 0.045(3) 0.114(6) -0.025(4) -0.030(4) -0.001(3)
N1 0.022(2) 0.047(2) 0.056(3) 0.010(2) -0.0047(19) -0.0022(17)
C78 0.054(5) 0.210(11) 0.114(8) 0.102(8) 0.001(5) -0.003(6)
C58 0.049(4) 0.114(6) 0.048(4) -0.015(4) 0.007(3) -0.004(4)
C73 0.038(3) 0.045(3) 0.044(3) -0.008(2) -0.012(2) 0.008(2)
C1 0.029(3) 0.035(3) 0.068(4) -0.010(2) 0.004(2) 0.0028(19)
C2 0.040(3) 0.062(3) 0.043(3) -0.010(3) 0.013(2) 0.007(2)
C6 0.026(3) 0.054(3) 0.077(4) 0.025(3) 0.011(3) 0.009(2)
C3 0.040(3) 0.052(3) 0.055(4) -0.010(3) 0.013(3) -0.012(2)
C5 0.058(4) 0.072(4) 0.038(3) 0.007(3) 0.013(3) 0.026(3)
C4 0.049(4) 0.080(5) 0.099(6) 0.041(4) 0.009(4) -0.008(3)

loop_
_atom_type_symbol
_atom_type_description
_atom_type_scat_dispersion_real
_atom_type_scat_dispersion_imag
_atom_type_scat_source
C C 0.0033 0.0016 'International Tables Vol C Tables 4.2.6.8 and 6.1.1.4'
H H 0.0000 0.0000 'International Tables Vol C Tables 4.2.6.8 and 6.1.1.4'
N N 0.0061 0.0033 'International Tables Vol C Tables 4.2.6.8 and 6.1.1.4'
O O 0.0106 0.0060 'International Tables Vol C Tables 4.2.6.8 and 6.1.1.4'
Zn Zn 0.2839 1.4301 'International Tables Vol C Tables 4.2.6.8 and 6.1.1.4'

loop_
_geom_angle_atom_site_label_1
_geom_angle_atom_site_label_2
_geom_angle_atom_site_label_3
_geom_angle
_geom_angle_site_symmetry_1
_geom_angle_site_symmetry_3
O1 Zn1 O1 180.0 . 3
O1 Zn1 O2 94.72(11) . .
O1 Zn1 O2 85.28(11) 3 .
O1 Zn1 O2 85.28(11) . 3
O1 Zn1 O2 94.72(11) 3 3
O2 Zn1 O2 180.0 . 3
O1 Zn1 O3 91.03(10) . .
O1 Zn1 O3 88.97(10) 3 .
O2 Zn1 O3 91.74(11) . .
O2 Zn1 O3 88.26(11) 3 .
O1 Zn1 O3 88.97(10) . 3
O1 Zn1 O3 91.03(10) 3 3
O2 Zn1 O3 88.26(11) . 3
O2 Zn1 O3 91.74(11) 3 3
O3 Zn1 O3 180.0 . 3
O4 Zn2 O5 117.35(11) . .
O4 Zn2 O6 100.27(13) . .
O5 Zn2 O6 93.93(10) . .
O4 Zn2 O7 107.94(13) . .
O5 Zn2 O7 90.77(11) . .
O6 Zn2 O7 145.30(12) . .
O4 Zn2 O3 113.03(10) . .
O5 Zn2 O3 127.50(11) . .
O6 Zn2 O3 90.85(10) . .
O7 Zn2 O3 59.87(10) . .
O4 Zn2 C49 114.58(12) . .
O5 Zn2 C49 110.18(12) . .
O6 Zn2 C49 118.88(12) . .
O7 Zn2 C49 29.59(12) . .
O3 Zn2 C49 30.30(11) . .
O11 Zn3 O10 128.47(11) . .
O11 Zn3 O9 113.43(11) . .
O10 Zn3 O9 101.93(11) . .
O11 Zn3 O8 96.28(11) . .
O10 Zn3 O8 101.60(11) . .
O9 Zn3 O8 114.84(11) . .
C29 O8 Zn3 126.6(2) . .
C20 O4 Zn2 123.0(2) . .
C35 O1 Zn1 137.9(2) . .
C18 O5 Zn2 112.9(2) . .
C29 O9 Zn3 121.2(2) 3_665 .
C35 O6 Zn2 125.4(2) . .
C17 O10 Zn3 112.5(2) . .
C26 O11 Zn3 112.2(2) . .
C20 O2 Zn1 138.4(2) . .
C32 C14 C39 119.6(3) . .
C32 C14 C35 119.0(3) . .
C39 C14 C35 121.4(3) . .
C40 C16 C44 119.3(3) . .
O13 C17 O10 124.7(3) . .
O13 C17 C33 119.0(3) . .
O10 C17 C33 116.4(3) . .
O18 C18 O5 123.1(3) . .
O18 C18 C43 119.6(3) . .
O5 C18 C43 117.2(3) . .
C49 O3 Zn1 132.6(2) . .
C49 O3 Zn2 89.3(2) . .
Zn1 O3 Zn2 102.46(11) . .
O2 C20 O4 126.5(3) . .
O2 C20 C44 117.7(3) . 2_545
O4 C20 C44 115.8(3) . 2_545
O16 C22 O17 123.7(4) . .
O16 C22 C27 122.7(4) . .
O17 C22 C27 113.6(3) . .
C49 O7 Zn2 90.5(2) . .
C25 C24 C30 120.3(3) . .
C25 C24 C29 120.1(3) . .
C30 C24 C29 119.6(3) . .
C24 C25 C27 118.8(3) . .
O15 C26 O11 124.3(3) . .
O15 C26 C40 120.9(3) . .
O11 C26 C40 114.8(3) . .
C38 C27 C25 121.1(3) . .
C38 C27 C22 117.4(3) . .
C25 C27 C22 121.4(3) . .
C43 C28 C44 120.2(3) . 3_565
O9 C29 O8 125.9(3) 3_665 .
O9 C29 C24 116.8(3) 3_665 .
O8 C29 C24 117.3(3) . .
C34 C30 C24 120.1(3) . .
C39 C31 C45 120.3(3) . .
C39 C31 C36 123.8(3) . .
C45 C31 C36 115.8(3) . .
C33 C32 C14 121.0(3) . .
C32 C33 C45 119.5(3) . .
C32 C33 C17 119.8(3) . .
C45 C33 C17 120.6(3) . .
C30 C34 C38 120.6(3) . .
C30 C34 C49 119.2(3) . 2_554
C38 C34 C49 120.1(3) . 2_554
O1 C35 O6 126.9(3) . .
O1 C35 C14 117.3(3) . .
O6 C35 C14 115.8(3) . .
O14 C36 O12 123.5(4) . .
O14 C36 C31 121.6(3) . .
O12 C36 C31 114.9(3) . .
C34 C38 C27 119.1(3) . .
C31 C39 C14 119.3(3) . .
C16 C40 C41 120.8(3) . .
C16 C40 C26 119.5(3) . .
C41 C40 C26 119.6(3) . .
C40 C41 C43 119.7(3) . 3_565
C28 C43 C41 119.8(3) . 3_565
C28 C43 C18 120.2(3) . .
C41 C43 C18 119.9(3) 3_565 .
C28 C44 C16 120.1(3) 3_565 .
C28 C44 C20 119.4(3) 3_565 2
C16 C44 C20 120.5(3) . 2
C33 C45 C31 120.2(3) . .
O7 C49 O3 120.3(3) . .
O7 C49 C34 120.0(3) . 2_544
O3 C49 C34 119.7(3) . 2_544
O7 C49 Zn2 59.9(2) . .
O3 C49 Zn2 60.40(19) . .
C34 C49 Zn2 174.9(3) 2_544 .
C5 N2 C51 111.7(4) . .
C5 N2 C61 111.8(4) . .
C51 N2 C61 112.4(4) . .
N2 C51 C6 114.8(4) . .
C64 C61 N2 112.6(5) . .
C1 N1 C4 112.9(5) . .
C1 N1 C3 112.7(4) . .
C4 N1 C3 110.8(5) . .
N1 C1 C73 112.8(4) . .
C2 C3 N1 115.4(4) . .
C58 C5 N2 112.8(5) . .
C78 C4 N1 115.5(6) . .

loop_
_geom_bond_atom_site_label_1
_geom_bond_atom_site_label_2
_geom_bond_distance
_geom_bond_site_symmetry_2
Zn1 O1 2.037(2) .
Zn1 O1 2.037(2) 3
Zn1 O2 2.091(3) .
Zn1 O2 2.091(3) 3
Zn1 O3 2.184(3) .
Zn1 O3 2.184(3) 3
Zn2 O4 1.938(3) .
Zn2 O5 1.988(2) .
Zn2 O6 1.990(3) .
Zn2 O7 2.188(3) .
Zn2 O3 2.198(3) .
Zn2 C49 2.527(4) .
Zn3 O11 1.946(3) .
Zn3 O10 1.959(2) .
Zn3 O9 1.959(3) .
Zn3 O8 1.996(3) .
O8 C29 1.263(4) .
O4 C20 1.260(4) .
O1 C35 1.252(4) .
O5 C18 1.295(4) .
O9 C29 1.257(4) 3_665
O6 C35 1.264(4) .
O10 C17 1.270(4) .
O11 C26 1.274(5) .
O18 C18 1.237(4) .
O12 C36 1.325(5) .
O13 C17 1.242(4) .
O15 C26 1.249(5) .
O2 C20 1.255(4) .
C14 C32 1.388(5) .
C14 C39 1.407(5) .
C14 C35 1.510(5) .
O16 C22 1.211(5) .
C16 C40 1.392(5) .
C16 C44 1.403(5) .
C17 C33 1.515(5) .
C18 C43 1.500(5) .
O3 C49 1.275(5) .
C20 C44 1.499(5) 2_545
O17 C22 1.329(5) .
C22 C27 1.487(5) .
O7 C49 1.248(5) .
C24 C25 1.393(5) .
C24 C30 1.403(5) .
C24 C29 1.504(5) .
C25 C27 1.399(5) .
C26 C40 1.509(5) .
C27 C38 1.396(5) .
C28 C43 1.394(5) .
C28 C44 1.399(5) 3_565
C29 O9 1.257(4) 3_665
C30 C34 1.378(5) .
C31 C39 1.387(5) .
C31 C45 1.397(5) .
C31 C36 1.507(5) .
C32 C33 1.383(5) .
C33 C45 1.387(5) .
C34 C38 1.392(5) .
C34 C49 1.504(5) 2_554
C36 O14 1.200(5) .
C40 C41 1.395(5) .
C41 C43 1.401(5) 3_565
C43 C41 1.400(5) 3_565
C44 C28 1.399(5) 3_565
C44 C20 1.499(5) 2
C49 C34 1.504(5) 2_544
N2 C5 1.501(7) .
N2 C51 1.507(6) .
N2 C61 1.544(7) .
C51 C6 1.516(7) .
C61 C64 1.503(10) .
N1 C1 1.497(7) .
N1 C4 1.501(7) .
N1 C3 1.506(7) .
C78 C4 1.432(11) .
C58 C5 1.486(9) .
C73 C1 1.503(8) .
C2 C3 1.505(8) .
